data_4126085
loop_
_publ_author_name
'Tom\'as-Mendivil, Eder'
'Hansmann, Max M.'
'Weinstein, Cory M.'
'Jazzar, Rodolphe'
'Melaimi, Mohand'
'Bertrand, Guy'

_publ_section_title
;
 Bicyclic (Alkyl)(amino)carbenes (BICAACs): Stable Carbenes more
 Ambiphilic than CAACs.
;
_journal_name_full 'Journal of the American Chemical Society'
_journal_paper_doi 10.1021/jacs.7b04640
_journal_year 2017
_chemical_formula_moiety 'C22 H33 N'
_chemical_formula_sum 'C22 H33 N'
_chemical_formula_weight 311.49
_space_group_crystal_system orthorhombic
_space_group_IT_number 33
_space_group_name_Hall 'P 2c -2n'
_space_group_name_H-M_alt 'P n a 21'
_symmetry_space_group_name_Hall 'P 2c -2n'
_symmetry_space_group_name_H-M 'P n a 21'
_atom_sites_solution_hydrogens geom
_audit_creation_date 2017-03-28
_audit_creation_method
;
Olex2 1.2-beta
(compiled 2017.03.28 svn.r3405 for OlexSys, GUI svn.r5332)
;
_cell_angle_alpha 90
_cell_angle_beta 90
_cell_angle_gamma 90
_cell_formula_units_Z 4
_cell_length_a 17.7958(10)
_cell_length_b 16.9330(9)
_cell_length_c 6.5073(3)
_cell_measurement_reflns_used 5726
_cell_measurement_temperature 100
_cell_measurement_theta_max 25.26
_cell_measurement_theta_min 2.29
_cell_volume 1960.89(18)
_computing_cell_refinement 'SAINT v8.34A (Bruker, 2013)'
_computing_data_collection 'APEX2 v2014.11-0 (Bruker, 2014)'
_computing_data_reduction 'SAINT v8.34A (Bruker, 2013)'
_computing_molecular_graphics 'Olex2 (Dolomanov et al., 2009)'
_computing_publication_material 'Olex2 (Dolomanov et al., 2009)'
_computing_structure_refinement 'XL (Sheldrick, 2008)'
_computing_structure_solution 'SHELXT (Sheldrick, 2015)'
_diffrn_ambient_temperature 100.0
_diffrn_detector_area_resol_mean 7.9
_diffrn_detector_type 'CCD Area Detector'
_diffrn_measured_fraction_theta_full 0.999
_diffrn_measured_fraction_theta_max 0.998
_diffrn_measurement_device 'Kappa Four-Circle Diffractometer'
_diffrn_measurement_device_type 'Bruker X8 APEX II'
_diffrn_measurement_method '\w and \f scans'
_diffrn_radiation_type MoK\a
_diffrn_radiation_wavelength 0.71073
_diffrn_reflns_av_R_equivalents 0.0286
_diffrn_reflns_av_unetI/netI 0.0283
_diffrn_reflns_Laue_measured_fraction_full 0.999
_diffrn_reflns_Laue_measured_fraction_max 0.998
_diffrn_reflns_limit_h_max 17
_diffrn_reflns_limit_h_min -21
_diffrn_reflns_limit_k_max 20
_diffrn_reflns_limit_k_min -19
_diffrn_reflns_limit_l_max 7
_diffrn_reflns_limit_l_min -5
_diffrn_reflns_number 12923
_diffrn_reflns_point_group_measured_fraction_full 0.879
_diffrn_reflns_point_group_measured_fraction_max 0.875
_diffrn_reflns_theta_full 25.000
_diffrn_reflns_theta_max 25.354
_diffrn_reflns_theta_min 2.289
_exptl_absorpt_coefficient_mu 0.060
_exptl_absorpt_correction_T_max 0.2590
_exptl_absorpt_correction_T_min 0.2193
_exptl_absorpt_correction_type multi-scan
_exptl_absorpt_process_details
'SADABS-2016/2 (Bruker,2016/2) was used for absorption correction. wR2(int) was 0.0587 before and 0.0432 after correction. The Ratio of minimum to maximum transmission is 0.8467. The \l/2 correction factor is Not present.'
_exptl_crystal_colour colourless
_exptl_crystal_colour_primary colourless
_exptl_crystal_density_diffrn 1.055
_exptl_crystal_description block
_exptl_crystal_F_000 688
_exptl_crystal_size_max 0.22
_exptl_crystal_size_mid 0.11
_exptl_crystal_size_min 0.11
_refine_diff_density_max 0.125
_refine_diff_density_min -0.124
_refine_diff_density_rms 0.031
_refine_ls_abs_structure_details
;
 Flack x determined using 868 quotients [(I+)-(I-)]/[(I+)+(I-)]
 (Parsons, Flack and Wagner, Acta Cryst. B69 (2013) 249-259).
;
_refine_ls_abs_structure_Flack 0.2(10)
_refine_ls_extinction_method none
_refine_ls_goodness_of_fit_ref 1.064
_refine_ls_hydrogen_treatment constr
_refine_ls_matrix_type full
_refine_ls_number_parameters 290
_refine_ls_number_reflns 3139
_refine_ls_number_restraints 97
_refine_ls_restrained_S_all 1.058
_refine_ls_R_factor_all 0.0497
_refine_ls_R_factor_gt 0.0371
_refine_ls_shift/su_max 0.000
_refine_ls_shift/su_mean 0.000
_refine_ls_structure_factor_coef Fsqd
_refine_ls_weighting_details 'w=1/[\s^2^(Fo^2^)+(0.0421P)^2^+0.2986P] where P=(Fo^2^+2Fc^2^)/3'
_refine_ls_weighting_scheme calc
_refine_ls_wR_factor_gt 0.0832
_refine_ls_wR_factor_ref 0.0893
_reflns_Friedel_coverage 0.599
_reflns_Friedel_fraction_full 0.734
_reflns_Friedel_fraction_max 0.725
_reflns_number_gt 2675
_reflns_number_total 3139
_reflns_threshold_expression 'I > 2\s(I)'
_cod_data_source_file ja7b04640_si_002.cif
_cod_data_source_block 5a
_cod_database_code 4126085
_shelx_shelxl_version_number 2014/7
_shelx_space_group_comment
;
The symmetry employed for this shelxl refinement is uniquely defined
by the following loop, which should always be used as a source of
symmetry information in preference to the above space-group names.
They are only intended as comments.
;
_shelx_estimated_absorpt_t_max 0.993
_shelx_estimated_absorpt_t_min 0.987
_olex2_refinement_description
;
1. Fixed Uiso
 At 1.2 times of:
  All C(H) groups, All C(H,H) groups
 At 1.5 times of:
  All C(H,H,H) groups
2. Restrained distances
 C4-C5 \\sim C6A-C5 \\sim C4A-C5 \\sim C6-C5
 with sigma of 0.01
 C2-C7 \\sim C3-C2 \\sim C2A-C3A \\sim C2A-C7A
 with sigma of 0.01
3. Rigid body (RIGU) restrains
 N1, C5, C6A, C7A, C2A, C22A, C1A, C3A, C9A, C4A
 with sigma for 1-2 distances of 0.002 and sigma for 1-3 distances of 0.004
4. Others
 Sof(C6A)=Sof(H6AA)=Sof(H6AB)=Sof(C3A)=Sof(H3A)=Sof(C7A)=Sof(H7AA)=Sof(H7AB)=
 Sof(C22A)=Sof(H22D)=Sof(H22E)=Sof(H22F)=Sof(C9A)=Sof(H9AA)=Sof(H9AB)=Sof(H9AC)=
 Sof(C2A)=Sof(C4A)=Sof(H4AA)=Sof(H4AB)=Sof(C1A)=1-FVAR(1)
 Sof(C6)=Sof(H6A)=Sof(H6B)=Sof(C1)=Sof(C4)=Sof(H4A)=Sof(H4B)=Sof(C7)=Sof(H7A)=
 Sof(H7B)=Sof(C2)=Sof(C22)=Sof(H22A)=Sof(H22B)=Sof(H22C)=Sof(C3)=Sof(H3)=
 Sof(C9)=Sof(H9A)=Sof(H9B)=Sof(H9C)=FVAR(1)
5.a Ternary CH refined with riding coordinates:
 C19(H19), C16(H16), C3(H3), C3A(H3A)
5.b Secondary CH2 refined with riding coordinates:
 C6(H6A,H6B), C4(H4A,H4B), C7(H7A,H7B), C6A(H6AA,H6AB), C7A(H7AA,H7AB),
 C4A(H4AA,H4AB)
5.c Aromatic/amide H refined with riding coordinates:
 C12(H12), C13(H13), C14(H14)
5.d Idealised Me refined as rotating group:
 C8(H8A,H8B,H8C), C21(H21A,H21B,H21C), C20(H20A,H20B,H20C), C18(H18A,H18B,
 H18C), C22(H22A,H22B,H22C), C17(H17A,H17B,H17C), C9(H9A,H9B,H9C), C22A(H22D,
 H22E,H22F), C9A(H9AA,H9AB,H9AC)
;
_olex2_submission_special_instructions 'No special instructions were received'

loop_
_space_group_symop_operation_xyz
'x, y, z'
'-x, -y, z+1/2'
'x+1/2, -y+1/2, z'
'-x+1/2, y+1/2, z+1/2'

loop_
_atom_site_label
_atom_site_type_symbol
_atom_site_fract_x
_atom_site_fract_y
_atom_site_fract_z
_atom_site_U_iso_or_equiv
_atom_site_adp_type
_atom_site_occupancy
_atom_site_site_symmetry_order
_atom_site_calc_flag
_atom_site_refinement_flags_posn
_atom_site_refinement_flags_adp
_atom_site_refinement_flags_occupancy
_atom_site_disorder_assembly
_atom_site_disorder_group
N1 N 0.74039(10) 0.45756(11) 0.4630(3) 0.0257(4) Uani 1 1 d . U . . .
C10 C 0.66358(12) 0.46880(12) 0.3862(4) 0.0240(5) Uani 1 1 d . . . . .
C11 C 0.63885(12) 0.54524(12) 0.3417(4) 0.0259(5) Uani 1 1 d . . . . .
C15 C 0.61959(12) 0.40239(12) 0.3461(4) 0.0262(5) Uani 1 1 d . . . . .
C12 C 0.56830(13) 0.55366(14) 0.2515(4) 0.0310(6) Uani 1 1 d . . . . .
H12 H 0.5507 0.6050 0.2173 0.037 Uiso 1 1 calc R . . . .
C13 C 0.52354(12) 0.48890(14) 0.2107(4) 0.0305(5) Uani 1 1 d . . . . .
H13 H 0.4754 0.4958 0.1501 0.037 Uiso 1 1 calc R . . . .
C14 C 0.54883(13) 0.41442(14) 0.2580(4) 0.0308(6) Uani 1 1 d . . . . .
H14 H 0.5176 0.3702 0.2303 0.037 Uiso 1 1 calc R . . . .
C5 C 0.75757(13) 0.45703(13) 0.6909(4) 0.0297(5) Uani 1 1 d D U . . .
C19 C 0.68683(14) 0.61779(13) 0.3793(4) 0.0341(6) Uani 1 1 d . . . . .
H19 H 0.7299 0.6014 0.4685 0.041 Uiso 1 1 calc R . . . .
C16 C 0.64559(14) 0.31808(13) 0.3862(4) 0.0348(6) Uani 1 1 d . . . . .
H16 H 0.6950 0.3209 0.4592 0.042 Uiso 1 1 calc R . . . .
C8 C 0.68863(14) 0.47123(16) 0.8205(4) 0.0366(6) Uani 1 1 d . . . . .
H8A H 0.6683 0.5238 0.7905 0.055 Uiso 1 1 calc GR . . . .
H8B H 0.7021 0.4680 0.9663 0.055 Uiso 1 1 calc GR . . . .
H8C H 0.6506 0.4311 0.7889 0.055 Uiso 1 1 calc GR . . . .
C21 C 0.64415(15) 0.68288(15) 0.4927(5) 0.0433(7) Uani 1 1 d . . . . .
H21A H 0.6021 0.7010 0.4078 0.065 Uiso 1 1 calc GR . . . .
H21B H 0.6781 0.7272 0.5200 0.065 Uiso 1 1 calc GR . . . .
H21C H 0.6249 0.6621 0.6231 0.065 Uiso 1 1 calc GR . . . .
C6 C 0.7899(2) 0.3749(3) 0.7394(11) 0.0317(12) Uani 0.783(4) 1 d D . P A 1
H6A H 0.7494 0.3348 0.7315 0.038 Uiso 0.783(4) 1 calc R . P A 1
H6B H 0.8105 0.3744 0.8807 0.038 Uiso 0.783(4) 1 calc R . P A 1
C1 C 0.7939(3) 0.4405(3) 0.3244(10) 0.0288(13) Uani 0.783(4) 1 d . . P A 1
C20 C 0.71959(16) 0.64767(15) 0.1767(5) 0.0489(8) Uani 1 1 d . . . . .
H20A H 0.7499 0.6059 0.1134 0.073 Uiso 1 1 calc GR . . . .
H20B H 0.7513 0.6939 0.2030 0.073 Uiso 1 1 calc GR . . . .
H20C H 0.6786 0.6624 0.0836 0.073 Uiso 1 1 calc GR . . . .
C4 C 0.8224(2) 0.5148(3) 0.7257(12) 0.0350(13) Uani 0.783(4) 1 d D . P A 1
H4A H 0.8406 0.5100 0.8689 0.042 Uiso 0.783(4) 1 calc R . P A 1
H4B H 0.8044 0.5696 0.7050 0.042 Uiso 0.783(4) 1 calc R . P A 1
C18 C 0.59152(15) 0.27271(16) 0.5228(5) 0.0515(8) Uani 1 1 d . . . . .
H18A H 0.5861 0.3003 0.6544 0.077 Uiso 1 1 calc GR . . . .
H18B H 0.6112 0.2195 0.5471 0.077 Uiso 1 1 calc GR . . . .
H18C H 0.5424 0.2691 0.4552 0.077 Uiso 1 1 calc GR . . . .
C7 C 0.8528(2) 0.3543(2) 0.5836(6) 0.0374(9) Uani 0.783(4) 1 d D . P A 1
H7A H 0.8996 0.3411 0.6584 0.045 Uiso 0.783(4) 1 calc R . P A 1
H7B H 0.8378 0.3077 0.5015 0.045 Uiso 0.783(4) 1 calc R . P A 1
C2 C 0.86709(18) 0.4255(2) 0.4390(6) 0.0327(9) Uani 0.783(4) 1 d D . P A 1
C22 C 0.92953(17) 0.4043(2) 0.2866(6) 0.0437(10) Uani 0.783(4) 1 d . . P A 1
H22A H 0.9167 0.3550 0.2161 0.065 Uiso 0.783(4) 1 calc GR . P A 1
H22B H 0.9770 0.3976 0.3609 0.065 Uiso 0.783(4) 1 calc GR . P A 1
H22C H 0.9349 0.4468 0.1854 0.065 Uiso 0.783(4) 1 calc GR . P A 1
C3 C 0.88798(19) 0.4973(2) 0.5743(6) 0.0357(9) Uani 0.783(4) 1 d D . P A 1
H3 H 0.9327 0.4821 0.6584 0.043 Uiso 0.783(4) 1 calc R . P A 1
C17 C 0.6584(2) 0.27486(18) 0.1833(6) 0.0700(10) Uani 1 1 d . . . . .
H17A H 0.6110 0.2720 0.1070 0.105 Uiso 1 1 calc GR . . . .
H17B H 0.6766 0.2213 0.2111 0.105 Uiso 1 1 calc GR . . . .
H17C H 0.6957 0.3035 0.1015 0.105 Uiso 1 1 calc GR . . . .
C9 C 0.90948(19) 0.5709(2) 0.4497(6) 0.0460(10) Uani 0.783(4) 1 d . . P A 1
H9A H 0.8672 0.5863 0.3618 0.069 Uiso 0.783(4) 1 calc GR . P A 1
H9B H 0.9533 0.5590 0.3641 0.069 Uiso 0.783(4) 1 calc GR . P A 1
H9C H 0.9216 0.6142 0.5437 0.069 Uiso 0.783(4) 1 calc GR . P A 1
C6A C 0.8030(10) 0.5340(8) 0.730(5) 0.034(4) Uani 0.217(4) 1 d D U P A 2
H6AA H 0.7687 0.5799 0.7202 0.041 Uiso 0.217(4) 1 calc R . P A 2
H6AB H 0.8234 0.5327 0.8720 0.041 Uiso 0.217(4) 1 calc R . P A 2
C3A C 0.8759(7) 0.3953(9) 0.585(2) 0.037(3) Uani 0.217(4) 1 d D U P A 2
H3A H 0.9213 0.4032 0.6731 0.044 Uiso 0.217(4) 1 calc R . P A 2
C7A C 0.8663(8) 0.5449(10) 0.583(2) 0.043(3) Uani 0.217(4) 1 d D U P A 2
H7AA H 0.9142 0.5522 0.6581 0.051 Uiso 0.217(4) 1 calc R . P A 2
H7AB H 0.8574 0.5919 0.4959 0.051 Uiso 0.217(4) 1 calc R . P A 2
C22A C 0.9339(6) 0.4765(8) 0.292(2) 0.042(3) Uani 0.217(4) 1 d . U P A 2
H22D H 0.9810 0.4591 0.3556 0.063 Uiso 0.217(4) 1 calc GR . P A 2
H22E H 0.9387 0.5317 0.2486 0.063 Uiso 0.217(4) 1 calc GR . P A 2
H22F H 0.9228 0.4434 0.1727 0.063 Uiso 0.217(4) 1 calc GR . P A 2
C9A C 0.8895(9) 0.3182(8) 0.465(2) 0.053(4) Uani 0.217(4) 1 d . U P A 2
H9AA H 0.8443 0.3047 0.3861 0.080 Uiso 0.217(4) 1 calc GR . P A 2
H9AB H 0.9009 0.2754 0.5611 0.080 Uiso 0.217(4) 1 calc GR . P A 2
H9AC H 0.9319 0.3254 0.3704 0.080 Uiso 0.217(4) 1 calc GR . P A 2
C2A C 0.8695(7) 0.4694(8) 0.450(2) 0.031(3) Uani 0.217(4) 1 d D U P A 2
C4A C 0.8114(8) 0.3881(9) 0.728(4) 0.031(4) Uani 0.217(4) 1 d D U P A 2
H4AA H 0.8294 0.3889 0.8717 0.037 Uiso 0.217(4) 1 calc R . P A 2
H4AB H 0.7850 0.3374 0.7039 0.037 Uiso 0.217(4) 1 calc R . P A 2
C1A C 0.7942(12) 0.4677(12) 0.335(4) 0.026(4) Uani 0.217(4) 1 d . U P A 2

loop_
_atom_site_aniso_label
_atom_site_aniso_U_11
_atom_site_aniso_U_22
_atom_site_aniso_U_33
_atom_site_aniso_U_23
_atom_site_aniso_U_13
_atom_site_aniso_U_12
N1 0.0218(10) 0.0334(10) 0.0217(10) 0.0031(9) -0.0024(8) -0.0010(8)
C10 0.0211(11) 0.0319(12) 0.0190(12) 0.0020(10) -0.0003(9) -0.0011(9)
C11 0.0280(12) 0.0298(12) 0.0199(12) 0.0034(11) 0.0031(10) 0.0005(9)
C15 0.0259(12) 0.0294(12) 0.0234(13) -0.0010(11) 0.0027(10) 0.0011(9)
C12 0.0332(14) 0.0360(13) 0.0238(13) 0.0067(11) 0.0012(11) 0.0075(11)
C13 0.0246(12) 0.0470(14) 0.0200(13) -0.0004(11) -0.0004(11) 0.0040(11)
C14 0.0265(13) 0.0389(13) 0.0270(13) -0.0059(11) -0.0008(11) -0.0048(11)
C5 0.0277(12) 0.0416(13) 0.0197(12) 0.0020(11) -0.0023(10) -0.0015(10)
C19 0.0367(14) 0.0307(12) 0.0350(15) 0.0033(12) 0.0025(12) -0.0035(10)
C16 0.0328(14) 0.0280(12) 0.0435(16) -0.0002(12) -0.0012(12) -0.0011(10)
C8 0.0364(14) 0.0516(16) 0.0218(13) 0.0011(12) -0.0012(12) 0.0035(12)
C21 0.0511(17) 0.0374(13) 0.0414(16) -0.0035(13) 0.0053(14) -0.0055(12)
C6 0.023(2) 0.042(2) 0.030(2) 0.0075(18) -0.003(2) 0.0017(19)
C1 0.0279(18) 0.028(3) 0.031(2) 0.003(2) 0.0046(16) -0.001(2)
C20 0.0604(19) 0.0335(14) 0.0527(18) 0.0014(13) 0.0210(17) -0.0080(13)
C4 0.030(3) 0.040(2) 0.035(3) 0.006(2) -0.012(3) -0.001(2)
C18 0.0504(18) 0.0412(15) 0.063(2) 0.0150(14) 0.0042(16) -0.0031(14)
C7 0.032(2) 0.040(2) 0.040(2) 0.0057(19) 0.0000(19) 0.0047(17)
C2 0.0255(17) 0.038(2) 0.035(2) 0.0060(19) 0.0028(15) 0.0010(16)
C22 0.0271(18) 0.054(2) 0.050(2) 0.0040(18) 0.0055(16) 0.0061(16)
C3 0.0259(18) 0.043(2) 0.038(2) 0.0042(19) -0.0048(17) -0.0020(17)
C17 0.101(3) 0.0453(17) 0.063(2) -0.0070(16) 0.019(2) 0.0236(18)
C9 0.0349(19) 0.045(2) 0.058(2) 0.0051(18) 0.0026(19) -0.0098(15)
C6A 0.017(6) 0.055(6) 0.030(7) 0.002(6) -0.009(6) -0.003(5)
C3A 0.015(5) 0.057(6) 0.037(6) 0.006(5) 0.003(4) 0.001(4)
C7A 0.030(6) 0.058(6) 0.040(6) -0.011(5) 0.002(5) -0.014(5)
C22A 0.025(5) 0.060(8) 0.041(6) 0.000(6) 0.006(5) 0.000(5)
C9A 0.060(9) 0.058(6) 0.043(7) 0.004(6) 0.007(6) 0.014(5)
C2A 0.017(4) 0.050(6) 0.027(5) -0.004(5) -0.003(3) -0.004(4)
C4A 0.013(6) 0.050(6) 0.028(6) 0.005(5) -0.005(5) -0.002(5)
C1A 0.021(4) 0.037(13) 0.021(4) -0.001(5) -0.003(3) -0.006(5)

loop_
_atom_type_symbol
_atom_type_description
_atom_type_scat_dispersion_real
_atom_type_scat_dispersion_imag
_atom_type_scat_source
C C 0.0033 0.0016 'International Tables Vol C Tables 4.2.6.8 and 6.1.1.4'
H H 0.0000 0.0000 'International Tables Vol C Tables 4.2.6.8 and 6.1.1.4'
N N 0.0061 0.0033 'International Tables Vol C Tables 4.2.6.8 and 6.1.1.4'

loop_
_geom_angle_atom_site_label_1
_geom_angle_atom_site_label_2
_geom_angle_atom_site_label_3
_geom_angle
C10 N1 C5 121.50(17)
C1 N1 C10 117.3(3)
C1 N1 C5 120.9(3)
C1A N1 C10 117.2(11)
C1A N1 C5 119.1(11)
C11 C10 N1 118.94(18)
C15 C10 N1 118.80(18)
C15 C10 C11 122.1(2)
C10 C11 C19 122.68(19)
C12 C11 C10 117.8(2)
C12 C11 C19 119.5(2)
C10 C15 C14 117.7(2)
C10 C15 C16 123.6(2)
C14 C15 C16 118.7(2)
C11 C12 H12 119.4
C13 C12 C11 121.3(2)
C13 C12 H12 119.4
C12 C13 H13 120.1
C14 C13 C12 119.8(2)
C14 C13 H13 120.1
C15 C14 H14 119.3
C13 C14 C15 121.4(2)
C13 C14 H14 119.3
N1 C5 C6 106.4(3)
N1 C5 C4 107.1(3)
N1 C5 C6A 105.2(12)
N1 C5 C4A 106.5(11)
C8 C5 N1 112.49(19)
C8 C5 C6 109.5(3)
C8 C5 C4 115.4(3)
C8 C5 C6A 101.4(9)
C8 C5 C4A 122.9(9)
C4 C5 C6 105.4(3)
C4A C5 C6A 106.8(11)
C11 C19 H19 107.5
C11 C19 C21 112.47(19)
C11 C19 C20 110.1(2)
C21 C19 H19 107.5
C20 C19 H19 107.5
C20 C19 C21 111.6(2)
C15 C16 H16 107.6
C15 C16 C17 110.3(2)
C18 C16 C15 112.5(2)
C18 C16 H16 107.6
C18 C16 C17 111.0(2)
C17 C16 H16 107.6
C5 C8 H8A 109.5
C5 C8 H8B 109.5
C5 C8 H8C 109.5
H8A C8 H8B 109.5
H8A C8 H8C 109.5
H8B C8 H8C 109.5
C19 C21 H21A 109.5
C19 C21 H21B 109.5
C19 C21 H21C 109.5
H21A C21 H21B 109.5
H21A C21 H21C 109.5
H21B C21 H21C 109.5
C5 C6 H6A 109.7
C5 C6 H6B 109.7
C5 C6 C7 109.8(3)
H6A C6 H6B 108.2
C7 C6 H6A 109.7
C7 C6 H6B 109.7
N1 C1 C2 108.3(4)
C19 C20 H20A 109.5
C19 C20 H20B 109.5
C19 C20 H20C 109.5
H20A C20 H20B 109.5
H20A C20 H20C 109.5
H20B C20 H20C 109.5
C5 C4 H4A 109.5
C5 C4 H4B 109.5
C5 C4 C3 110.5(4)
H4A C4 H4B 108.1
C3 C4 H4A 109.5
C3 C4 H4B 109.5
C16 C18 H18A 109.5
C16 C18 H18B 109.5
C16 C18 H18C 109.5
H18A C18 H18B 109.5
H18A C18 H18C 109.5
H18B C18 H18C 109.5
C6 C7 H7A 109.7
C6 C7 H7B 109.7
H7A C7 H7B 108.2
C2 C7 C6 109.9(3)
C2 C7 H7A 109.7
C2 C7 H7B 109.7
C1 C2 C7 106.6(3)
C1 C2 C22 110.0(3)
C1 C2 C3 110.7(3)
C22 C2 C7 109.3(3)
C22 C2 C3 112.2(3)
C3 C2 C7 107.8(3)
C2 C22 H22A 109.5
C2 C22 H22B 109.5
C2 C22 H22C 109.5
H22A C22 H22B 109.5
H22A C22 H22C 109.5
H22B C22 H22C 109.5
C4 C3 H3 107.5
C2 C3 C4 109.2(3)
C2 C3 H3 107.5
C9 C3 C4 111.6(4)
C9 C3 C2 113.4(3)
C9 C3 H3 107.5
C16 C17 H17A 109.5
C16 C17 H17B 109.5
C16 C17 H17C 109.5
H17A C17 H17B 109.5
H17A C17 H17C 109.5
H17B C17 H17C 109.5
C3 C9 H9A 109.5
C3 C9 H9B 109.5
C3 C9 H9C 109.5
H9A C9 H9B 109.5
H9A C9 H9C 109.5
H9B C9 H9C 109.5
C5 C6A H6AA 109.0
C5 C6A H6AB 109.0
H6AA C6A H6AB 107.8
C7A C6A C5 113.0(15)
C7A C6A H6AA 109.0
C7A C6A H6AB 109.0
C9A C3A H3A 106.2
C2A C3A H3A 106.2
C2A C3A C9A 114.3(12)
C4A C3A H3A 106.2
C4A C3A C9A 111.7(14)
C4A C3A C2A 111.6(10)
C6A C7A H7AA 110.4
C6A C7A H7AB 110.4
C6A C7A C2A 106.7(11)
H7AA C7A H7AB 108.6
C2A C7A H7AA 110.4
C2A C7A H7AB 110.4
H22D C22A H22E 109.5
H22D C22A H22F 109.5
H22E C22A H22F 109.5
C2A C22A H22D 109.5
C2A C22A H22E 109.5
C2A C22A H22F 109.5
C3A C9A H9AA 109.5
C3A C9A H9AB 109.5
C3A C9A H9AC 109.5
H9AA C9A H9AB 109.5
H9AA C9A H9AC 109.5
H9AB C9A H9AC 109.5
C3A C2A C7A 110.8(12)
C3A C2A C22A 112.9(10)
C22A C2A C7A 109.6(11)
C1A C2A C3A 109.2(12)
C1A C2A C7A 104.8(11)
C1A C2A C22A 109.1(13)
C5 C4A H4AA 109.9
C5 C4A H4AB 109.9
C3A C4A C5 108.9(12)
C3A C4A H4AA 109.9
C3A C4A H4AB 109.9
H4AA C4A H4AB 108.3
N1 C1A C2A 109.8(17)

loop_
_geom_bond_atom_site_label_1
_geom_bond_atom_site_label_2
_geom_bond_distance
N1 C10 1.468(3)
N1 C5 1.514(3)
N1 C1 1.343(6)
N1 C1A 1.28(2)
C10 C11 1.397(3)
C10 C15 1.395(3)
C11 C12 1.393(3)
C11 C19 1.516(3)
C15 C14 1.399(3)
C15 C16 1.523(3)
C12 H12 0.9500
C12 C13 1.381(3)
C13 H13 0.9500
C13 C14 1.374(3)
C14 H14 0.9500
C5 C8 1.508(3)
C5 C6 1.538(4)
C5 C4 1.529(4)
C5 C6A 1.555(10)
C5 C4A 1.529(10)
C19 H19 1.0000
C19 C21 1.529(3)
C19 C20 1.528(4)
C16 H16 1.0000
C16 C18 1.519(4)
C16 C17 1.527(4)
C8 H8A 0.9800
C8 H8B 0.9800
C8 H8C 0.9800
C21 H21A 0.9800
C21 H21B 0.9800
C21 H21C 0.9800
C6 H6A 0.9900
C6 H6B 0.9900
C6 C7 1.551(6)
C1 C2 1.523(7)
C20 H20A 0.9800
C20 H20B 0.9800
C20 H20C 0.9800
C4 H4A 0.9900
C4 H4B 0.9900
C4 C3 1.556(7)
C18 H18A 0.9800
C18 H18B 0.9800
C18 H18C 0.9800
C7 H7A 0.9900
C7 H7B 0.9900
C7 C2 1.550(5)
C2 C22 1.532(5)
C2 C3 1.547(5)
C22 H22A 0.9800
C22 H22B 0.9800
C22 H22C 0.9800
C3 H3 1.0000
C3 C9 1.534(5)
C17 H17A 0.9800
C17 H17B 0.9800
C17 H17C 0.9800
C9 H9A 0.9800
C9 H9B 0.9800
C9 H9C 0.9800
C6A H6AA 0.9900
C6A H6AB 0.9900
C6A C7A 1.49(3)
C3A H3A 1.0000
C3A C9A 1.54(2)
C3A C2A 1.538(10)
C3A C4A 1.48(2)
C7A H7AA 0.9900
C7A H7AB 0.9900
C7A C2A 1.547(10)
C22A H22D 0.9800
C22A H22E 0.9800
C22A H22F 0.9800
C22A C2A 1.541(17)
C9A H9AA 0.9800
C9A H9AB 0.9800
C9A H9AC 0.9800
C2A C1A 1.53(3)
C4A H4AA 0.9900
C4A H4AB 0.9900
